data_4330222
loop_
_publ_author_name
'Evgeny V. Tretyakov'
'Svyatoslav E. Tolstikov'
'Anastasiya O. Suvorova'
'Aleksey V. Polushkin'
'Galina V. Romanenko'
'Artem S. Bogomyakov'
'Sergey L. Veber'
'Matvey V. Fedin'
'Dmitry V. Stass'
'Edward Reijerse'
'Wolfgang Lubitz'
'Ekaterina M. Zueva'
'Victor I. Ovcharenko'

_publ_section_title
;
 Crucial Role of Paramagnetic Ligands for Magnetostructural Anomalies in
 "Breathing Crystals"
;
_journal_name_full 'Inorganic Chemistry'
_journal_page_first 9385
_journal_page_last 9394
_journal_paper_doi 10.1021/ic301149e
_journal_volume 51
_journal_year 2012
_chemical_formula_sum 'C9 H15 N3 O2'
_chemical_formula_weight 197.24
_chemical_name_systematic
; 
 ? 
;
_space_group_IT_number 14
_symmetry_cell_setting monoclinic
_symmetry_space_group_name_Hall '-P 2ybc'
_symmetry_space_group_name_H-M 'P 1 21/c 1'
_atom_sites_solution_hydrogens geom
_atom_sites_solution_primary direct
_atom_sites_solution_secondary difmap
_audit_creation_method SHELXL-97
_cell_angle_alpha 90.00
_cell_angle_beta 94.400(7)
_cell_angle_gamma 90.00
_cell_formula_units_Z 4
_cell_length_a 6.662(3)
_cell_length_b 12.043(4)
_cell_length_c 13.370(5)
_cell_measurement_reflns_used 681
_cell_measurement_temperature 298(2)
_cell_measurement_theta_max 26.32
_cell_measurement_theta_min 2.28
_cell_volume 1069.5(7)
_computing_cell_refinement 'Bruker SMART'
_computing_data_collection 'Bruker SMART'
_computing_data_reduction 'Bruker SAINT'
_computing_molecular_graphics 'Bruker SHELXTL'
_computing_publication_material 'Bruker SHELXTL'
_computing_structure_refinement 'SHELXL-97 (Sheldrick, 1997)'
_computing_structure_solution 'SHELXS-97 (Sheldrick, 1990)'
_diffrn_ambient_temperature 298(2)
_diffrn_measured_fraction_theta_full 0.999
_diffrn_measured_fraction_theta_max 0.999
_diffrn_measurement_device_type 'CCD area detector'
_diffrn_measurement_method 'phi and omega scans'
_diffrn_radiation_monochromator graphite
_diffrn_radiation_source 'fine-focus sealed tube'
_diffrn_radiation_type MoK\a
_diffrn_radiation_wavelength 0.71073
_diffrn_reflns_av_R_equivalents 0.2600
_diffrn_reflns_av_sigmaI/netI 0.1993
_diffrn_reflns_limit_h_max 8
_diffrn_reflns_limit_h_min -8
_diffrn_reflns_limit_k_max 15
_diffrn_reflns_limit_k_min -15
_diffrn_reflns_limit_l_max 16
_diffrn_reflns_limit_l_min -16
_diffrn_reflns_number 10603
_diffrn_reflns_theta_full 26.42
_diffrn_reflns_theta_max 26.42
_diffrn_reflns_theta_min 2.28
_exptl_absorpt_coefficient_mu 0.089
_exptl_absorpt_correction_type none
_exptl_crystal_colour blue
_exptl_crystal_density_diffrn 1.225
_exptl_crystal_description plate
_exptl_crystal_F_000 424
_exptl_crystal_size_max 0.18
_exptl_crystal_size_mid 0.12
_exptl_crystal_size_min 0.04
_refine_diff_density_max 0.261
_refine_diff_density_min -0.206
_refine_diff_density_rms 0.066
_refine_ls_extinction_coef 0.017(5)
_refine_ls_extinction_expression Fc^*^=kFc[1+0.001xFc^2^\l^3^/sin(2\q)]^-1/4^
_refine_ls_extinction_method SHELXL
_refine_ls_goodness_of_fit_ref 0.842
_refine_ls_hydrogen_treatment constr
_refine_ls_matrix_type full
_refine_ls_number_parameters 128
_refine_ls_number_reflns 2208
_refine_ls_number_restraints 0
_refine_ls_restrained_S_all 0.842
_refine_ls_R_factor_all 0.1735
_refine_ls_R_factor_gt 0.0730
_refine_ls_shift/su_max 0.000
_refine_ls_shift/su_mean 0.000
_refine_ls_structure_factor_coef Fsqd
_refine_ls_weighting_details 'calc w=1/[\s^2^(Fo^2^)+(0.0625P)^2^+0.0000P] where P=(Fo^2^+2Fc^2^)/3'
_refine_ls_weighting_scheme calc
_refine_ls_wR_factor_gt 0.1561
_refine_ls_wR_factor_ref 0.1901
_reflns_number_gt 947
_reflns_number_total 2208
_reflns_threshold_expression >2sigma(I)
_cod_data_source_file ic301149e_si_002_38.cif
_cod_data_source_block 288
_cod_original_cell_volume 1069.4(7)
_cod_database_code 4330222

loop_
_symmetry_equiv_pos_as_xyz
'x, y, z'
'-x, y+1/2, -z+1/2'
'-x, -y, -z'
'x, -y-1/2, z-1/2'

loop_
_atom_site_label
_atom_site_type_symbol
_atom_site_fract_x
_atom_site_fract_y
_atom_site_fract_z
_atom_site_U_iso_or_equiv
_atom_site_adp_type
_atom_site_occupancy
_atom_site_symmetry_multiplicity
_atom_site_calc_flag
_atom_site_refinement_flags
O1 O 0.4282(4) 0.0452(2) 0.2187(2) 0.0650(8) Uani 1 1 d .
C1 C 0.2639(5) -0.0401(2) 0.3381(3) 0.0363(8) Uani 1 1 d .
N1 N 0.1687(4) -0.1302(2) 0.4728(2) 0.0506(8) Uani 1 1 d .
N2 N 0.3734(4) -0.1435(2) 0.4680(2) 0.0448(8) Uani 1 1 d .
C2 C 0.1025(5) -0.0714(3) 0.3972(3) 0.0449(9) Uani 1 1 d .
H2A H -0.0317 -0.0518 0.3828 0.054 Uiso 1 1 calc R
N3 N 0.2645(4) 0.0235(2) 0.2560(2) 0.0390(8) Uani 1 1 d .
C3 C 0.4915(5) -0.2001(3) 0.5483(3) 0.0548(11) Uani 1 1 d .
H3A H 0.4765 -0.1617 0.6111 0.066 Uiso 1 1 calc R
H3B H 0.6326 -0.1977 0.5352 0.066 Uiso 1 1 calc R
C4 C 0.4276(6) -0.3186(4) 0.5580(4) 0.0871(16) Uani 1 1 d .
H4A H 0.5038 -0.3524 0.6138 0.131 Uiso 1 1 calc R
H4B H 0.4511 -0.3581 0.4976 0.131 Uiso 1 1 calc R
H4C H 0.2868 -0.3214 0.5687 0.131 Uiso 1 1 calc R
C6 C 0.0752(5) 0.0738(3) 0.2040(3) 0.0459(9) Uani 1 1 d .
C7 C -0.0074(6) 0.1580(3) 0.2744(3) 0.0726(13) Uani 1 1 d .
H7A H -0.1254 0.1923 0.2422 0.109 Uiso 1 1 calc R
H7B H 0.0927 0.2138 0.2910 0.109 Uiso 1 1 calc R
H7C H -0.0417 0.1214 0.3345 0.109 Uiso 1 1 calc R
C8 C 0.1368(6) 0.1324(4) 0.1099(3) 0.0710(13) Uani 1 1 d .
H8A H 0.0204 0.1656 0.0751 0.106 Uiso 1 1 calc R
H8B H 0.1947 0.0794 0.0668 0.106 Uiso 1 1 calc R
H8C H 0.2341 0.1890 0.1285 0.106 Uiso 1 1 calc R
C9 C -0.0735(5) -0.0167(3) 0.1750(3) 0.0601(11) Uani 1 1 d .
H9A H -0.1918 0.0152 0.1409 0.090 Uiso 1 1 calc R
H9B H -0.1095 -0.0546 0.2343 0.090 Uiso 1 1 calc R
H9C H -0.0140 -0.0685 0.1314 0.090 Uiso 1 1 calc R
O2 O 0.6203(4) -0.0877(2) 0.3702(2) 0.0664(9) Uani 1 1 d .
C5 C 0.4459(5) -0.0885(3) 0.3886(3) 0.0425(9) Uani 1 1 d .

loop_
_atom_site_aniso_label
_atom_site_aniso_U_11
_atom_site_aniso_U_22
_atom_site_aniso_U_33
_atom_site_aniso_U_23
_atom_site_aniso_U_13
_atom_site_aniso_U_12
O1 0.0581(18) 0.077(2) 0.0615(18) 0.0111(15) 0.0162(15) -0.0078(14)
C1 0.038(2) 0.0331(19) 0.038(2) 0.0015(16) 0.0045(16) 0.0017(14)
N1 0.046(2) 0.061(2) 0.045(2) 0.0088(16) 0.0061(15) 0.0033(15)
N2 0.0391(18) 0.0510(18) 0.0438(18) 0.0095(15) 0.0011(14) 0.0051(14)
C2 0.036(2) 0.059(2) 0.039(2) 0.002(2) -0.0024(16) 0.0029(17)
N3 0.0406(18) 0.0397(17) 0.0377(17) -0.0006(14) 0.0098(14) -0.0048(13)
C3 0.059(2) 0.055(2) 0.048(2) 0.0088(19) -0.0091(19) 0.0073(19)
C4 0.086(3) 0.063(3) 0.110(4) 0.037(3) -0.008(3) 0.003(2)
C6 0.049(2) 0.045(2) 0.043(2) 0.0019(18) 0.0025(18) 0.0049(17)
C7 0.090(3) 0.064(3) 0.064(3) -0.008(2) 0.003(2) 0.036(2)
C8 0.089(3) 0.073(3) 0.052(3) 0.020(2) 0.009(2) 0.000(2)
C9 0.051(2) 0.078(3) 0.049(2) 0.005(2) -0.0088(19) -0.003(2)
O2 0.0404(17) 0.078(2) 0.081(2) 0.0213(16) 0.0089(14) 0.0004(13)
C5 0.034(2) 0.043(2) 0.051(2) -0.0027(17) 0.0053(18) -0.0038(15)

loop_
_atom_type_symbol
_atom_type_description
_atom_type_scat_dispersion_real
_atom_type_scat_dispersion_imag
_atom_type_scat_source
C C 0.0033 0.0016 'International Tables Vol C Tables 4.2.6.8 and 6.1.1.4'
H H 0.0000 0.0000 'International Tables Vol C Tables 4.2.6.8 and 6.1.1.4'
N N 0.0061 0.0033 'International Tables Vol C Tables 4.2.6.8 and 6.1.1.4'
O O 0.0106 0.0060 'International Tables Vol C Tables 4.2.6.8 and 6.1.1.4'

loop_
_geom_angle_atom_site_label_1
_geom_angle_atom_site_label_2
_geom_angle_atom_site_label_3
_geom_angle
N3 C1 C2 130.7(3)
N3 C1 C5 123.5(3)
C2 C1 C5 105.7(3)
C2 N1 N2 108.0(3)
C5 N2 N1 112.8(3)
C5 N2 C3 126.6(3)
N1 N2 C3 120.2(3)
N1 C2 C1 110.6(3)
O1 N3 C1 120.0(3)
O1 N3 C6 116.7(3)
C1 N3 C6 123.3(3)
N2 C3 C4 111.7(3)
C9 C6 N3 109.6(3)
C9 C6 C7 112.5(3)
N3 C6 C7 108.1(3)
C9 C6 C8 109.6(3)
N3 C6 C8 107.2(3)
C7 C6 C8 109.6(3)
O2 C5 N2 124.4(3)
O2 C5 C1 132.8(4)
N2 C5 C1 102.8(3)

loop_
_geom_bond_atom_site_label_1
_geom_bond_atom_site_label_2
_geom_bond_distance
O1 N3 1.261(3)
C1 N3 1.338(4)
C1 C2 1.433(5)
C1 C5 1.463(5)
N1 C2 1.284(4)
N1 N2 1.379(4)
N2 C5 1.370(4)
N2 C3 1.451(4)
N3 C6 1.519(4)
C3 C4 1.498(5)
C6 C9 1.504(5)
C6 C7 1.515(5)
C6 C8 1.526(5)
O2 C5 1.206(4)
